data_4105122
loop_
_publ_author_name
'Simone Friedle'
'Jeremy J. Kodanko'
'Anna J. Morys'
'Takahiro Hayashi'
'Pierre Mo\"enne-Loccoz'
'Stephen J. Lippard'

_publ_contact_author Stephen_J_Lippard
_publ_contact_author_email lippard@mit.edu
_publ_section_title
;
 Modeling the Syn Disposition of Nitrogen Donors in Non-Heme Diiron
 Enzymes. Synthesis, Characterization, and Hydrogen Peroxide Reactivity of
 Diiron(III) Complexes with the Syn N-Donor Ligand H2BPG2DEV
;
_journal_name_full 'Journal of the American Chemical Society'
_journal_page_first 14508
_journal_page_last 14520
_journal_paper_doi 10.1021/ja906137y
_journal_volume 131
_journal_year 2009
_chemical_formula_moiety Fe2N6O11C53H52(ClO4)(H2O)0.25(CH3OH)1.7(CH2CL2)0.8
_chemical_formula_sum 'C55.5 H59.44 Cl2.56 Fe2 N6 O16.97'
_chemical_formula_weight 1284.40
_chemical_name_common '[Fe2(O)(O2CAriPrO)BPG2DEV](ClO4)'
_space_group_IT_number 61
_symmetry_cell_setting orthorhombic
_symmetry_space_group_name_Hall '-P 2ac 2ab'
_symmetry_space_group_name_H-M 'P b c a'
_atom_sites_solution_hydrogens geom
_atom_sites_solution_primary direct
_atom_sites_solution_secondary difmap
_audit_creation_method SHELXL-97
_cell_angle_alpha 90.00
_cell_angle_beta 90.00
_cell_angle_gamma 90.00
_cell_formula_units_Z 16
_cell_length_a 33.486(11)
_cell_length_b 17.521(6)
_cell_length_c 38.950(13)
_cell_measurement_reflns_used 9686
_cell_measurement_temperature 110(2)
_cell_measurement_theta_max 25.90
_cell_measurement_theta_min 2.62
_cell_volume 22852(13)
_computing_cell_refinement 'Bruker SMART'
_computing_data_collection 'Bruker SMART'
_computing_data_reduction 'Bruker SAINT'
_computing_molecular_graphics 'Bruker SHELXTL'
_computing_publication_material 'Bruker SHELXTL'
_computing_structure_refinement 'SHELXL-97 (Sheldrick, 2008)'
_computing_structure_solution 'SHELXS-97 (Sheldrick, 2008)'
_diffrn_ambient_temperature 110(2)
_diffrn_measured_fraction_theta_full 0.999
_diffrn_measured_fraction_theta_max 0.999
_diffrn_measurement_device_type 'CCD area detector'
_diffrn_measurement_method 'phi and omega scans'
_diffrn_radiation_monochromator graphite
_diffrn_radiation_source 'fine-focus sealed tube'
_diffrn_radiation_type MoK\a
_diffrn_radiation_wavelength 0.71073
_diffrn_reflns_av_R_equivalents 0.1017
_diffrn_reflns_av_sigmaI/netI 0.0395
_diffrn_reflns_limit_h_max 39
_diffrn_reflns_limit_h_min -39
_diffrn_reflns_limit_k_max 20
_diffrn_reflns_limit_k_min -20
_diffrn_reflns_limit_l_max 46
_diffrn_reflns_limit_l_min -46
_diffrn_reflns_number 308521
_diffrn_reflns_theta_full 25.03
_diffrn_reflns_theta_max 25.03
_diffrn_reflns_theta_min 2.04
_exptl_absorpt_coefficient_mu 0.704
_exptl_absorpt_correction_T_max 0.8436
_exptl_absorpt_correction_T_min 0.7659
_exptl_absorpt_correction_type empirical
_exptl_absorpt_process_details SADABS
_exptl_crystal_colour green
_exptl_crystal_density_diffrn 1.493
_exptl_crystal_description block
_exptl_crystal_F_000 10651
_exptl_crystal_size_max 0.40
_exptl_crystal_size_mid 0.28
_exptl_crystal_size_min 0.25
_refine_diff_density_max 1.650
_refine_diff_density_min -1.062
_refine_diff_density_rms 0.103
_refine_ls_extinction_method none
_refine_ls_goodness_of_fit_ref 1.037
_refine_ls_hydrogen_treatment constr
_refine_ls_matrix_type full
_refine_ls_number_parameters 1545
_refine_ls_number_reflns 20167
_refine_ls_number_restraints 302
_refine_ls_restrained_S_all 1.045
_refine_ls_R_factor_all 0.0993
_refine_ls_R_factor_gt 0.0702
_refine_ls_shift/su_max 0.002
_refine_ls_shift/su_mean 0.000
_refine_ls_structure_factor_coef Fsqd
_refine_ls_weighting_details 'calc w=1/[\s^2^(Fo^2^)+(0.1017P)^2^+67.9853P] where P=(Fo^2^+2Fc^2^)/3'
_refine_ls_weighting_scheme calc
_refine_ls_wR_factor_gt 0.1817
_refine_ls_wR_factor_ref 0.2052
_reflns_number_gt 14611
_reflns_number_total 20167
_reflns_threshold_expression >2sigma(I)
_cod_data_source_file ja906137y_si_003.cif
_cod_data_source_block sf126
_cod_original_formula_sum 'C55.50 H59.44 Cl2.56 Fe2 N6 O16.97'
_cod_database_code 4105122

loop_
_symmetry_equiv_pos_as_xyz
'x, y, z'
'-x+1/2, -y, z+1/2'
'-x, y+1/2, -z+1/2'
'x+1/2, -y+1/2, -z'
'-x, -y, -z'
'x-1/2, y, -z-1/2'
'x, -y-1/2, z-1/2'
'-x-1/2, y-1/2, z'

loop_
_atom_site_label
_atom_site_type_symbol
_atom_site_fract_x
_atom_site_fract_y
_atom_site_fract_z
_atom_site_U_iso_or_equiv
_atom_site_adp_type
_atom_site_occupancy
_atom_site_symmetry_multiplicity
_atom_site_calc_flag
_atom_site_refinement_flags
_atom_site_disorder_assembly
_atom_site_disorder_group
Fe1 Fe 0.39755(2) 0.43113(4) -0.060804(17) 0.03070(18) Uani 1 1 d . . .
Fe2 Fe 0.31922(2) 0.37083(4) -0.021295(18) 0.03235(18) Uani 1 1 d . . .
O1 O 0.18967(11) 0.7135(2) -0.25327(10) 0.0487(10) Uani 1 1 d . . .
O2 O 0.12760(11) 0.6579(3) -0.22301(11) 0.0585(12) Uani 1 1 d . . .
O3 O 0.42040(11) 0.3397(2) -0.08300(9) 0.0386(8) Uani 1 1 d . . .
O4 O 0.47497(14) 0.2785(3) -0.09943(12) 0.0636(12) Uani 1 1 d . . .
O5 O 0.29970(10) 0.4638(2) 0.00359(8) 0.0383(8) Uani 1 1 d . . .
O6 O 0.26866(14) 0.5075(3) 0.04981(11) 0.0654(13) Uani 1 1 d . . .
O7 O 0.34557(9) 0.4093(2) -0.05723(8) 0.0341(8) Uani 1 1 d . . .
O8 O 0.41863(10) 0.4011(2) -0.01353(8) 0.0345(8) Uani 1 1 d . . .
O9 O 0.36444(10) 0.3564(2) 0.01317(9) 0.0394(8) Uani 1 1 d . . .
O10 O 0.46703(13) 0.2766(2) 0.00931(10) 0.0537(10) Uani 1 1 d . . .
O11 O 0.38494(13) 0.4359(3) 0.07646(12) 0.0657(13) Uani 1 1 d . . .
N1 N 0.39158(11) 0.4917(2) -0.10870(10) 0.0309(9) Uani 1 1 d . . .
N2 N 0.46060(12) 0.4689(2) -0.07135(10) 0.0353(10) Uani 1 1 d . . .
N3 N 0.39996(12) 0.5437(2) -0.03961(10) 0.0342(9) Uani 1 1 d . . .
N4 N 0.26214(12) 0.3713(2) -0.04670(10) 0.0314(9) Uani 1 1 d . . .
N5 N 0.27985(13) 0.3171(3) 0.01793(11) 0.0429(11) Uani 1 1 d . . .
N6 N 0.32515(13) 0.2499(3) -0.02937(13) 0.0461(12) Uani 1 1 d . . .
C1A C 0.22346(17) 0.7465(4) -0.27012(16) 0.0515(15) Uani 1 1 d . . .
H1AA H 0.2143 0.7795 -0.2889 0.077 Uiso 1 1 calc R . .
H1AB H 0.2404 0.7059 -0.2794 0.077 Uiso 1 1 calc R . .
H1AC H 0.2388 0.7769 -0.2536 0.077 Uiso 1 1 calc R . .
C1B C 0.09253(18) 0.6242(5) -0.20893(18) 0.071(2) Uani 1 1 d . . .
H1BA H 0.0689 0.6455 -0.2203 0.107 Uiso 1 1 calc R . .
H1BB H 0.0912 0.6351 -0.1843 0.107 Uiso 1 1 calc R . .
H1BC H 0.0933 0.5689 -0.2125 0.107 Uiso 1 1 calc R . .
C2A C 0.19714(16) 0.6652(3) -0.22668(13) 0.0367(12) Uani 1 1 d . . .
C2B C 0.16799(16) 0.5861(3) -0.18250(13) 0.0414(13) Uani 1 1 d . . .
H2BA H 0.1451 0.5659 -0.1713 0.050 Uiso 1 1 calc R . .
C3A C 0.23484(16) 0.6460(3) -0.21516(12) 0.0345(11) Uani 1 1 d . . .
H3AA H 0.2577 0.6664 -0.2262 0.041 Uiso 1 1 calc R . .
C3B C 0.16323(16) 0.6346(3) -0.21009(14) 0.0430(13) Uani 1 1 d . . .
C4A C 0.23944(16) 0.5963(3) -0.18710(12) 0.0344(11) Uani 1 1 d . . .
C4B C 0.20608(16) 0.5664(3) -0.17072(13) 0.0351(11) Uani 1 1 d . . .
C5A C 0.27911(16) 0.5791(3) -0.17506(12) 0.0335(11) Uani 1 1 d . . .
C5B C 0.20972(16) 0.5169(3) -0.14173(13) 0.0359(12) Uani 1 1 d . . .
C6A C 0.31214(16) 0.5676(3) -0.16455(12) 0.0330(11) Uani 1 1 d . . .
C6B C 0.21290(15) 0.4748(3) -0.11744(13) 0.0346(11) Uani 1 1 d . . .
C7B C 0.21781(15) 0.4274(3) -0.08775(12) 0.0320(11) Uani 1 1 d . . .
C7A C 0.35120(14) 0.5551(3) -0.15053(12) 0.0299(10) Uani 1 1 d . . .
C8B C 0.25569(15) 0.4111(3) -0.07550(12) 0.0324(11) Uani 1 1 d . . .
H8BA H 0.2781 0.4289 -0.0881 0.039 Uiso 1 1 calc R . .
C8A C 0.35624(15) 0.5060(3) -0.12292(12) 0.0315(11) Uani 1 1 d . . .
H8AA H 0.3333 0.4814 -0.1137 0.038 Uiso 1 1 calc R . .
C9B C 0.23074(15) 0.3453(3) -0.02872(12) 0.0348(11) Uani 1 1 d . . .
C9A C 0.42149(15) 0.5772(3) -0.14821(13) 0.0353(11) Uani 1 1 d . . .
H9AA H 0.4448 0.6015 -0.1568 0.042 Uiso 1 1 calc R . .
C10A C 0.42415(14) 0.5266(3) -0.12107(12) 0.0315(11) Uani 1 1 d . . .
C10B C 0.19218(15) 0.3572(3) -0.03973(13) 0.0345(11) Uani 1 1 d . . .
H10A H 0.1704 0.3372 -0.0269 0.041 Uiso 1 1 calc R . .
C11B C 0.18516(15) 0.3981(3) -0.06935(12) 0.0331(11) Uani 1 1 d . . .
H11A H 0.1586 0.4065 -0.0772 0.040 Uiso 1 1 calc R . .
C11A C 0.38462(15) 0.5921(3) -0.16274(12) 0.0347(11) Uani 1 1 d . . .
H11B H 0.3823 0.6276 -0.1810 0.042 Uiso 1 1 calc R . .
C12B C 0.23991(16) 0.3006(4) 0.00322(14) 0.0460(14) Uani 1 1 d . . .
H12A H 0.2193 0.3120 0.0207 0.055 Uiso 1 1 calc R . .
H12B H 0.2383 0.2454 -0.0022 0.055 Uiso 1 1 calc R . .
C12A C 0.46376(15) 0.5036(3) -0.10603(13) 0.0386(12) Uani 1 1 d . . .
H12C H 0.4767 0.4666 -0.1217 0.046 Uiso 1 1 calc R . .
H12D H 0.4811 0.5492 -0.1047 0.046 Uiso 1 1 calc R . .
C13A C 0.47124(15) 0.5232(3) -0.04375(14) 0.0384(12) Uani 1 1 d . . .
H13A H 0.4943 0.5546 -0.0511 0.046 Uiso 1 1 calc R . .
H13B H 0.4792 0.4946 -0.0229 0.046 Uiso 1 1 calc R . .
C13B C 0.29950(18) 0.2451(4) 0.02881(17) 0.0541(16) Uani 1 1 d . . .
H13C H 0.2802 0.2124 0.0412 0.065 Uiso 1 1 calc R . .
H13D H 0.3221 0.2566 0.0444 0.065 Uiso 1 1 calc R . .
C14A C 0.43618(16) 0.5749(3) -0.03536(13) 0.0370(12) Uani 1 1 d . . .
C14B C 0.31444(18) 0.2044(3) -0.00274(17) 0.0529(16) Uani 1 1 d . . .
C15A C 0.36777(16) 0.5839(3) -0.03034(13) 0.0400(12) Uani 1 1 d . . .
H15A H 0.3422 0.5611 -0.0332 0.048 Uiso 1 1 calc R . .
C15B C 0.34039(19) 0.2181(4) -0.05794(17) 0.0561(16) Uani 1 1 d . . .
H15B H 0.3479 0.2496 -0.0767 0.067 Uiso 1 1 calc R . .
C16A C 0.36966(18) 0.6558(3) -0.01699(15) 0.0484(14) Uani 1 1 d . . .
H16A H 0.3461 0.6826 -0.0107 0.058 Uiso 1 1 calc R . .
C16B C 0.3454(2) 0.1380(5) -0.0603(2) 0.077(2) Uani 1 1 d . . .
H16B H 0.3565 0.1156 -0.0803 0.093 Uiso 1 1 calc R . .
C17A C 0.4067(2) 0.6883(3) -0.01295(16) 0.0537(16) Uani 1 1 d . . .
H17A H 0.4090 0.7385 -0.0040 0.064 Uiso 1 1 calc R . .
C17B C 0.3340(3) 0.0935(4) -0.0332(3) 0.083(3) Uani 1 1 d . . .
H17B H 0.3369 0.0396 -0.0344 0.099 Uiso 1 1 calc R . .
C18A C 0.44045(19) 0.6477(3) -0.02188(15) 0.0502(14) Uani 1 1 d . . .
H18A H 0.4662 0.6693 -0.0188 0.060 Uiso 1 1 calc R . .
C18B C 0.3183(2) 0.1264(4) -0.0045(2) 0.071(2) Uani 1 1 d . . .
H18B H 0.3101 0.0955 0.0143 0.085 Uiso 1 1 calc R . .
C19A C 0.48319(16) 0.3962(3) -0.07006(15) 0.0439(13) Uani 1 1 d . . .
H19A H 0.4896 0.3836 -0.0459 0.053 Uiso 1 1 calc R . .
H19B H 0.5086 0.4018 -0.0828 0.053 Uiso 1 1 calc R . .
C19B C 0.2784(2) 0.3747(4) 0.04612(14) 0.0534(15) Uani 1 1 d . . .
H19C H 0.3006 0.3651 0.0624 0.064 Uiso 1 1 calc R . .
H19D H 0.2530 0.3694 0.0588 0.064 Uiso 1 1 calc R . .
C20A C 0.45850(18) 0.3322(3) -0.08581(14) 0.0462(14) Uani 1 1 d . . .
C20B C 0.28181(17) 0.4547(4) 0.03219(14) 0.0460(14) Uani 1 1 d . . .
C21A C 0.40088(15) 0.3726(3) 0.01186(12) 0.0325(11) Uani 1 1 d . . .
C22A C 0.42550(15) 0.3552(3) 0.04318(12) 0.0337(11) Uani 1 1 d . . .
C23A C 0.45697(17) 0.3029(3) 0.04120(13) 0.0415(13) Uani 1 1 d . . .
C23B C 0.41749(16) 0.3900(3) 0.07449(14) 0.0430(13) Uani 1 1 d . . .
C24A C 0.47827(18) 0.2832(3) 0.07008(15) 0.0483(14) Uani 1 1 d . . .
H24A H 0.4989 0.2462 0.0687 0.058 Uiso 1 1 calc R . .
C24B C 0.43973(17) 0.3715(4) 0.10343(14) 0.0466(14) Uani 1 1 d . . .
H24B H 0.4344 0.3958 0.1247 0.056 Uiso 1 1 calc R . .
C25A C 0.46944(17) 0.3177(3) 0.10102(14) 0.0448(13) Uani 1 1 d . . .
H25A H 0.4841 0.3040 0.1210 0.054 Uiso 1 1 calc R . .
C26A C 0.4705(2) 0.1935(4) 0.00476(18) 0.0669(19) Uani 1 1 d . . .
H26B H 0.4735 0.1670 0.0274 0.080 Uiso 1 1 calc R . .
C27A C 0.4336(3) 0.1668(6) -0.0138(3) 0.113(3) Uani 1 1 d . . .
H27D H 0.4102 0.1742 0.0010 0.170 Uiso 1 1 calc R . .
H27E H 0.4363 0.1126 -0.0195 0.170 Uiso 1 1 calc R . .
H27F H 0.4303 0.1964 -0.0349 0.170 Uiso 1 1 calc R . .
C28A C 0.5064(3) 0.1826(6) -0.0167(3) 0.104(3) Uani 1 1 d . . .
H28A H 0.5300 0.2005 -0.0042 0.156 Uiso 1 1 calc R . .
H28B H 0.5035 0.2118 -0.0380 0.156 Uiso 1 1 calc R . .
H28C H 0.5094 0.1283 -0.0222 0.156 Uiso 1 1 calc R . .
C26B C 0.39097(18) 0.5114(4) 0.09140(15) 0.0510(15) Uani 1 1 d . . .
H26A H 0.4140 0.5105 0.1077 0.061 Uiso 1 1 calc R . .
C27B C 0.3537(2) 0.5265(5) 0.11000(19) 0.075(2) Uani 1 1 d . . .
H27A H 0.3507 0.4894 0.1286 0.113 Uiso 1 1 calc R . .
H27B H 0.3311 0.5221 0.0942 0.113 Uiso 1 1 calc R . .
H27C H 0.3545 0.5782 0.1196 0.113 Uiso 1 1 calc R . .
C28B C 0.3995(3) 0.5648(6) 0.0620(2) 0.110(4) Uani 1 1 d . . .
H28D H 0.4248 0.5506 0.0512 0.165 Uiso 1 1 calc R . .
H28E H 0.4012 0.6172 0.0706 0.165 Uiso 1 1 calc R . .
H28F H 0.3779 0.5613 0.0451 0.165 Uiso 1 1 calc R . .
Fe3 Fe 0.397814(19) 0.02750(4) 0.238276(17) 0.02678(17) Uani 1 1 d . . .
Fe4 Fe 0.31962(2) -0.00014(4) 0.191933(18) 0.03145(18) Uani 1 1 d . . .
O1C O 0.20002(10) 0.3452(2) 0.42519(9) 0.0383(8) Uani 1 1 d . . .
O2C O 0.13595(10) 0.2858(2) 0.39978(9) 0.0386(8) Uani 1 1 d . . .
O3C O 0.40758(9) -0.07492(17) 0.25940(8) 0.0298(7) Uani 1 1 d . . .
O4C O 0.45293(11) -0.1587(2) 0.27747(10) 0.0409(9) Uani 1 1 d . . .
O5C O 0.30687(12) 0.0995(2) 0.16901(9) 0.0437(9) Uani 1 1 d . . .
O6C O 0.27741(16) 0.1549(2) 0.12448(13) 0.0789(16) Uani 1 1 d . . .
O7C O 0.34531(9) 0.02773(18) 0.23008(8) 0.0304(7) Uani 1 1 d . . .
O8C O 0.41917(10) -0.00542(18) 0.19248(8) 0.0332(8) Uani 1 1 d . . .
O9C O 0.36585(12) -0.0216(2) 0.15916(9) 0.0412(9) Uani 1 1 d . . .
O10C O 0.40082(16) 0.0484(3) 0.09899(12) 0.0713(14) Uani 1 1 d . . .
O11C O 0.46011(19) -0.1383(3) 0.16971(14) 0.0902(19) Uani 1 1 d . A .
C26D C 0.4591(2) -0.2201(3) 0.16551(19) 0.0627(17) Uani 1 1 d DU . .
H26D H 0.4785 -0.2401 0.1482 0.075 Uiso 0.61(3) 1 calc PR A 1
H26E H 0.4865 -0.2290 0.1560 0.075 Uiso 0.39(3) 1 calc PR A 2
C27D C 0.4148(5) -0.2312(12) 0.1556(7) 0.125(9) Uani 0.61(3) 1 d PDU A 1
H10D H 0.3977 -0.2060 0.1726 0.188 Uiso 0.61(3) 1 calc PR A 1
H10E H 0.4086 -0.2859 0.1550 0.188 Uiso 0.61(3) 1 calc PR A 1
H10F H 0.4099 -0.2089 0.1329 0.188 Uiso 0.61(3) 1 calc PR A 1
C27E C 0.4348(7) -0.2631(12) 0.1401(5) 0.071(6) Uani 0.39(3) 1 d PDU A 2
H10G H 0.4524 -0.2874 0.1233 0.106 Uiso 0.39(3) 1 calc PR A 2
H10H H 0.4167 -0.2279 0.1282 0.106 Uiso 0.39(3) 1 calc PR A 2
H10I H 0.4191 -0.3023 0.1519 0.106 Uiso 0.39(3) 1 calc PR A 2
C28D C 0.4640(3) -0.2521(4) 0.2001(2) 0.089(3) Uani 1 1 d DU A .
H3VA H 0.4823 -0.2200 0.2134 0.133 Uiso 1 1 calc R . .
H3VB H 0.4749 -0.3039 0.1984 0.133 Uiso 1 1 calc R . .
H3VC H 0.4380 -0.2539 0.2116 0.133 Uiso 1 1 calc R . .
N1C N 0.39250(11) 0.0827(2) 0.28714(10) 0.0277(8) Uani 1 1 d . . .
N2C N 0.46164(11) 0.0359(2) 0.25423(10) 0.0291(9) Uani 1 1 d . . .
N3C N 0.41603(12) 0.1421(2) 0.22327(10) 0.0315(9) Uani 1 1 d . . .
N4C N 0.26153(12) 0.0084(2) 0.21513(10) 0.0335(9) Uani 1 1 d . . .
N5C N 0.27965(13) -0.0407(2) 0.14995(11) 0.0372(10) Uani 1 1 d . . .
N6C N 0.31775(12) -0.1231(2) 0.19691(11) 0.0332(9) Uani 1 1 d . . .
C1C C 0.23497(16) 0.3790(3) 0.43971(14) 0.0429(13) Uani 1 1 d . . .
H1CA H 0.2272 0.4141 0.4581 0.064 Uiso 1 1 calc R . .
H1CB H 0.2494 0.4072 0.4219 0.064 Uiso 1 1 calc R . .
H1CC H 0.2522 0.3389 0.4491 0.064 Uiso 1 1 calc R . .
C1D C 0.10060(15) 0.2461(3) 0.38981(15) 0.0439(13) Uani 1 1 d . . .
H1DA H 0.0780 0.2644 0.4035 0.066 Uiso 1 1 calc R . .
H1DB H 0.1042 0.1913 0.3936 0.066 Uiso 1 1 calc R . .
H1DC H 0.0953 0.2554 0.3654 0.066 Uiso 1 1 calc R . .
C2C C 0.20569(15) 0.2963(3) 0.39852(12) 0.0315(11) Uani 1 1 d . . .
C2D C 0.17062(15) 0.2653(3) 0.38410(12) 0.0327(11) Uani 1 1 d . . .
C3D C 0.17342(15) 0.2179(3) 0.35597(12) 0.0327(11) Uani 1 1 d . . .
H3DA H 0.1497 0.1987 0.3458 0.039 Uiso 1 1 calc R . .
C3C C 0.24224(14) 0.2760(3) 0.38534(12) 0.0298(10) Uani 1 1 d . . .
H3CA H 0.2658 0.2960 0.3954 0.036 Uiso 1 1 calc R . .
C4C C 0.24534(14) 0.2265(3) 0.35736(12) 0.0304(10) Uani 1 1 d . . .
C4D C 0.21033(15) 0.1975(3) 0.34205(12) 0.0311(11) Uani 1 1 d . . .
C5D C 0.21225(14) 0.1480(3) 0.31270(12) 0.0314(11) Uani 1 1 d . . .
C5C C 0.28413(15) 0.2045(3) 0.34556(12) 0.0311(11) Uani 1 1 d . . .
C6C C 0.31725(16) 0.1869(3) 0.33709(12) 0.0339(11) Uani 1 1 d . . .
C6D C 0.21371(14) 0.1070(3) 0.28840(13) 0.0325(11) Uani 1 1 d . . .
C7D C 0.21769(15) 0.0617(3) 0.25773(12) 0.0309(11) Uani 1 1 d . . .
C7C C 0.35554(14) 0.1618(3) 0.32564(12) 0.0300(10) Uani 1 1 d . . .
C8D C 0.25515(15) 0.0447(3) 0.24507(12) 0.0334(11) Uani 1 1 d . . .
H8DA H 0.2777 0.0595 0.2583 0.040 Uiso 1 1 calc R . .
C8C C 0.35826(14) 0.1109(3) 0.29837(12) 0.0287(10) Uani 1 1 d . . .
H8CA H 0.3343 0.0956 0.2872 0.034 Uiso 1 1 calc R . .
C9C C 0.42662(14) 0.1043(3) 0.30244(12) 0.0299(10) Uani 1 1 d . . .
C9D C 0.22990(16) -0.0129(3) 0.19638(13) 0.0356(12) Uani 1 1 d . . .
C10C C 0.42699(15) 0.1554(3) 0.32900(13) 0.0355(11) Uani 1 1 d . . .
H10B H 0.4515 0.1704 0.3392 0.043 Uiso 1 1 calc R . .
C10D C 0.19143(16) -0.0018(3) 0.20793(14) 0.0376(12) Uani 1 1 d . . .
H10C H 0.1694 -0.0194 0.1948 0.045 Uiso 1 1 calc R . .
C11C C 0.39135(15) 0.1848(3) 0.34075(13) 0.0369(12) Uani 1 1 d . . .
H11C H 0.3912 0.2207 0.3591 0.044 Uiso 1 1 calc R . .
C11D C 0.18515(16) 0.0351(3) 0.23883(13) 0.0374(12) Uani 1 1 d . . .
H11D H 0.1588 0.0422 0.2472 0.045 Uiso 1 1 calc R . .
C12C C 0.46407(14) 0.0637(3) 0.29027(12) 0.0318(11) Uani 1 1 d . . .
H12E H 0.4870 0.0991 0.2923 0.038 Uiso 1 1 calc R . .
H12F H 0.4693 0.0196 0.3056 0.038 Uiso 1 1 calc R . .
C12D C 0.23871(16) -0.0515(3) 0.16269(14) 0.0429(13) Uani 1 1 d . . .
H12G H 0.2337 -0.1069 0.1653 0.051 Uiso 1 1 calc R . .
H12H H 0.2198 -0.0319 0.1452 0.051 Uiso 1 1 calc R . .
C13D C 0.29600(17) -0.1150(3) 0.13804(13) 0.0405(13) Uani 1 1 d . . .
H13E H 0.3199 -0.1063 0.1236 0.049 Uiso 1 1 calc R . .
H13F H 0.2758 -0.1421 0.1241 0.049 Uiso 1 1 calc R . .
C13C C 0.48199(15) 0.0884(3) 0.23006(14) 0.0370(12) Uani 1 1 d . . .
H13G H 0.4876 0.0616 0.2082 0.044 Uiso 1 1 calc R . .
H13H H 0.5077 0.1054 0.2400 0.044 Uiso 1 1 calc R . .
C14D C 0.30696(15) -0.1620(3) 0.16843(14) 0.0381(12) Uani 1 1 d . . .
C14C C 0.45545(15) 0.1565(3) 0.22349(12) 0.0344(11) Uani 1 1 d . . .
C15C C 0.39088(16) 0.1992(3) 0.21703(13) 0.0370(12) Uani 1 1 d . . .
H15C H 0.3630 0.1892 0.2174 0.044 Uiso 1 1 calc R . .
C15D C 0.32981(15) -0.1615(3) 0.22470(15) 0.0427(13) Uani 1 1 d . . .
H15D H 0.3377 -0.1340 0.2446 0.051 Uiso 1 1 calc R . .
C16C C 0.40376(18) 0.2728(3) 0.20998(13) 0.0417(13) Uani 1 1 d . . .
H16C H 0.3852 0.3125 0.2053 0.050 Uiso 1 1 calc R . .
C16D C 0.3311(2) -0.2413(4) 0.2250(2) 0.0637(19) Uani 1 1 d . . .
H16D H 0.3397 -0.2682 0.2449 0.076 Uiso 1 1 calc R . .
C17C C 0.44434(19) 0.2867(3) 0.20997(14) 0.0448(14) Uani 1 1 d . . .
H17C H 0.4542 0.3364 0.2051 0.054 Uiso 1 1 calc R . .
C17D C 0.3196(2) -0.2801(4) 0.1958(2) 0.069(2) Uani 1 1 d . . .
H17D H 0.3203 -0.3343 0.1955 0.083 Uiso 1 1 calc R . .
C18C C 0.47038(17) 0.2285(3) 0.21701(13) 0.0412(13) Uani 1 1 d . . .
H18C H 0.4983 0.2376 0.2174 0.049 Uiso 1 1 calc R . .
C18D C 0.30737(18) -0.2413(3) 0.16781(18) 0.0525(15) Uani 1 1 d . . .
H18D H 0.2991 -0.2679 0.1478 0.063 Uiso 1 1 calc R . .
C19D C 0.2827(2) 0.0202(3) 0.12363(15) 0.0543(16) Uani 1 1 d . . .
H19E H 0.2581 0.0209 0.1096 0.065 Uiso 1 1 calc R . .
H19F H 0.3055 0.0091 0.1082 0.065 Uiso 1 1 calc R . .
C19C C 0.47625(15) -0.0439(3) 0.25162(14) 0.0350(11) Uani 1 1 d . . .
H19G H 0.5006 -0.0503 0.2658 0.042 Uiso 1 1 calc R . .
H19H H 0.4831 -0.0558 0.2275 0.042 Uiso 1 1 calc R . .
C20C C 0.44366(15) -0.0978(3) 0.26422(12) 0.0314(11) Uani 1 1 d . . .
C20D C 0.2888(2) 0.0980(3) 0.14028(17) 0.0547(16) Uani 1 1 d . . .
C21C C 0.40280(17) -0.0214(3) 0.16458(13) 0.0369(12) Uani 1 1 d . . .
C22C C 0.43111(19) -0.0401(3) 0.13533(14) 0.0478(14) Uani 1 1 d . A .
C23C C 0.4322(2) 0.0005(4) 0.10566(17) 0.0620(18) Uani 1 1 d . . .
C23D C 0.4600(2) -0.0974(4) 0.13961(19) 0.072(2) Uani 1 1 d . . .
C24C C 0.4623(3) -0.0096(5) 0.08092(17) 0.076(2) Uani 1 1 d . A .
H24C H 0.4630 0.0210 0.0608 0.091 Uiso 1 1 calc R . .
C24D C 0.4887(3) -0.1097(4) 0.1146(2) 0.106(4) Uani 1 1 d . A .
H24D H 0.5073 -0.1502 0.1172 0.128 Uiso 1 1 calc R . .
C25C C 0.4907(3) -0.0648(5) 0.0864(2) 0.097(3) Uani 1 1 d . . .
H25B H 0.5119 -0.0715 0.0704 0.117 Uiso 1 1 calc R A .
C26C C 0.4103(2) 0.1300(4) 0.09847(17) 0.0616(17) Uani 1 1 d . . .
H26C H 0.4366 0.1378 0.0867 0.074 Uiso 1 1 calc R . .
C27C C 0.4135(2) 0.1559(4) 0.13480(17) 0.0675(19) Uani 1 1 d . . .
H27G H 0.4355 0.1291 0.1461 0.101 Uiso 1 1 calc R . .
H27H H 0.3884 0.1447 0.1468 0.101 Uiso 1 1 calc R . .
H27I H 0.4185 0.2110 0.1354 0.101 Uiso 1 1 calc R . .
C28C C 0.3784(3) 0.1669(5) 0.0780(2) 0.087(3) Uani 1 1 d . . .
H28G H 0.3789 0.1469 0.0546 0.130 Uiso 1 1 calc R . .
H28H H 0.3828 0.2222 0.0776 0.130 Uiso 1 1 calc R . .
H28I H 0.3524 0.1560 0.0885 0.130 Uiso 1 1 calc R . .
Cl1A Cl 0.57151(5) 0.07443(10) 0.04325(5) 0.0695(5) Uani 1 1 d DU B 1
O1A O 0.54081(17) 0.1159(4) 0.06031(16) 0.109(2) Uani 1 1 d DU B 1
O2A O 0.59810(16) 0.1278(4) 0.03012(19) 0.112(2) Uani 1 1 d DU B 1
O3A O 0.5543(2) 0.0282(3) 0.01853(18) 0.133(3) Uani 1 1 d DU B 1
O4A O 0.59117(15) 0.0284(4) 0.06815(17) 0.109(2) Uani 1 1 d DU B 1
Cl1B Cl 0.42350(5) 0.52117(9) 0.19037(4) 0.0525(4) Uani 1 1 d DU C 2
O1B O 0.40292(13) 0.4528(2) 0.18286(12) 0.0632(12) Uani 1 1 d DU C 2
O2B O 0.43859(14) 0.5243(3) 0.22348(12) 0.0722(14) Uani 1 1 d DU C 2
O3B O 0.39457(14) 0.5820(2) 0.18710(14) 0.0720(14) Uani 1 1 d DU C 2
O4B O 0.45340(14) 0.5315(4) 0.16728(14) 0.102(2) Uani 1 1 d DU C 2
O1M O 0.39290(13) -0.2631(2) 0.29212(11) 0.0559(11) Uani 1 1 d D . .
H1M H 0.4120 -0.2325 0.2896 0.084 Uiso 1 1 calc R . .
C1M C 0.4039(2) -0.3347(4) 0.2797(2) 0.0643(18) Uani 1 1 d D . .
H1M1 H 0.4308 -0.3472 0.2878 0.097 Uiso 1 1 calc R . .
H1M2 H 0.4035 -0.3341 0.2546 0.097 Uiso 1 1 calc R . .
H1M3 H 0.3850 -0.3732 0.2881 0.097 Uiso 1 1 calc R . .
O2M O 0.2883(2) 0.6531(3) 0.03586(15) 0.0943(19) Uani 1 1 d D . .
H2M H 0.2787 0.6089 0.0370 0.141 Uiso 1 1 calc R . .
C2M C 0.2945(3) 0.6816(5) 0.0696(2) 0.096(3) Uani 1 1 d D . .
H2M1 H 0.3169 0.6545 0.0803 0.144 Uiso 1 1 calc R . .
H2M2 H 0.2704 0.6738 0.0833 0.144 Uiso 1 1 calc R . .
H2M3 H 0.3006 0.7363 0.0685 0.144 Uiso 1 1 calc R . .
O3M O 0.29526(15) 0.3021(3) 0.12839(15) 0.0775(15) Uani 1 1 d D . .
H3M H 0.2873 0.2570 0.1310 0.116 Uiso 1 1 calc R . .
C3M C 0.3327(2) 0.3106(4) 0.1436(2) 0.083(3) Uani 1 1 d D . .
H3M1 H 0.3484 0.3479 0.1306 0.124 Uiso 1 1 calc R . .
H3M2 H 0.3466 0.2613 0.1436 0.124 Uiso 1 1 calc R . .
H3M3 H 0.3295 0.3284 0.1673 0.124 Uiso 1 1 calc R . .
C1S C 0.3741(3) 0.9124(6) 0.0452(3) 0.125(3) Uani 1 1 d DU . .
H1S1 H 0.3901 0.9451 0.0607 0.150 Uiso 1 1 calc R . .
H1S2 H 0.3864 0.9143 0.0221 0.150 Uiso 1 1 calc R . .
Cl1S Cl 0.32641(8) 0.94753(14) 0.04297(6) 0.0946(7) Uani 1 1 d DU . .
Cl2S Cl 0.37526(14) 0.8196(2) 0.06013(10) 0.1811(18) Uani 1 1 d DU . .
C2S C 0.0420(4) 0.4347(9) -0.1352(5) 0.088(4) Uani 0.557(6) 1 d PDU D 1
H2S1 H 0.0410 0.4379 -0.1098 0.105 Uiso 0.557(6) 1 calc PR D 1
H2S2 H 0.0252 0.4765 -0.1444 0.105 Uiso 0.557(6) 1 calc PR D 1
Cl3S Cl 0.02088(10) 0.3473(2) -0.14774(8) 0.0697(12) Uani 0.557(6) 1 d PDU D 1
Cl4S Cl 0.0925(2) 0.4510(3) -0.14858(15) 0.132(2) Uani 0.557(6) 1 d PDU D 1
C4M C 0.0315(9) 0.4253(19) -0.1459(8) 0.21(2) Uani 0.443(6) 1 d PDU D 2
H4M1 H 0.0433 0.4248 -0.1229 0.315 Uiso 0.443(6) 1 calc PR D 2
H4M2 H 0.0369 0.3764 -0.1572 0.315 Uiso 0.443(6) 1 calc PR D 2
H4M3 H 0.0026 0.4330 -0.1441 0.315 Uiso 0.443(6) 1 calc PR D 2
O4M O 0.0490(5) 0.4869(6) -0.1659(3) 0.079(4) Uani 0.443(6) 1 d PDU D 2
H4M H 0.0604 0.5179 -0.1526 0.118 Uiso 0.443(6) 1 calc PR D 2
O1W O 0.4148(4) 0.1557(9) -0.1150(3) 0.112(4) Uani 0.50 1 d P . .

loop_
_atom_site_aniso_label
_atom_site_aniso_U_11
_atom_site_aniso_U_22
_atom_site_aniso_U_33
_atom_site_aniso_U_23
_atom_site_aniso_U_13
_atom_site_aniso_U_12
Fe1 0.0286(4) 0.0372(4) 0.0263(4) 0.0018(3) -0.0004(3) 0.0052(3)
Fe2 0.0291(4) 0.0395(4) 0.0284(4) 0.0033(3) -0.0025(3) 0.0003(3)
O1 0.046(2) 0.051(2) 0.049(2) 0.0180(19) -0.0066(18) 0.0078(18)
O2 0.037(2) 0.081(3) 0.058(3) 0.028(2) -0.0080(19) 0.008(2)
O3 0.040(2) 0.044(2) 0.0325(19) -0.0046(16) 0.0004(15) 0.0078(16)
O4 0.066(3) 0.059(3) 0.065(3) -0.016(2) -0.005(2) 0.029(2)
O5 0.0357(19) 0.050(2) 0.0293(18) -0.0012(16) 0.0058(15) -0.0015(16)
O6 0.071(3) 0.077(3) 0.049(3) -0.016(2) 0.021(2) -0.003(2)
O7 0.0270(17) 0.046(2) 0.0295(18) 0.0045(15) -0.0017(14) -0.0003(15)
O8 0.0291(18) 0.044(2) 0.0302(18) 0.0060(15) -0.0019(15) 0.0068(15)
O9 0.032(2) 0.054(2) 0.0315(19) 0.0054(16) -0.0057(15) -0.0048(17)
O10 0.067(3) 0.049(2) 0.045(2) -0.0013(19) -0.004(2) 0.015(2)
O11 0.056(3) 0.081(3) 0.060(3) -0.021(2) -0.014(2) 0.017(2)
N1 0.029(2) 0.039(2) 0.025(2) 0.0021(17) 0.0031(17) 0.0029(18)
N2 0.029(2) 0.044(2) 0.032(2) 0.0036(19) 0.0011(18) 0.0081(19)
N3 0.035(2) 0.038(2) 0.029(2) 0.0002(18) -0.0012(18) 0.0051(19)
N4 0.033(2) 0.035(2) 0.027(2) 0.0021(17) 0.0000(17) 0.0023(18)
N5 0.040(2) 0.052(3) 0.037(2) 0.011(2) -0.004(2) -0.005(2)
N6 0.039(3) 0.044(3) 0.055(3) -0.006(2) -0.014(2) 0.001(2)
C1A 0.046(3) 0.051(3) 0.058(4) 0.024(3) -0.002(3) 0.004(3)
C1B 0.040(4) 0.109(6) 0.065(4) 0.035(4) -0.010(3) -0.001(4)
C2A 0.044(3) 0.034(3) 0.032(3) 0.004(2) -0.009(2) 0.007(2)
C2B 0.038(3) 0.050(3) 0.036(3) 0.005(2) -0.002(2) 0.001(2)
C3A 0.040(3) 0.030(3) 0.034(3) -0.001(2) -0.004(2) 0.005(2)
C3B 0.039(3) 0.046(3) 0.044(3) 0.007(3) -0.008(3) 0.004(2)
C4A 0.044(3) 0.027(2) 0.032(3) -0.005(2) -0.010(2) 0.009(2)
C4B 0.042(3) 0.031(3) 0.032(3) -0.001(2) -0.007(2) 0.004(2)
C5A 0.043(3) 0.028(3) 0.029(3) -0.001(2) -0.001(2) 0.007(2)
C5B 0.040(3) 0.038(3) 0.030(3) -0.003(2) -0.005(2) 0.003(2)
C6A 0.041(3) 0.032(3) 0.026(2) 0.000(2) 0.002(2) 0.008(2)
C6B 0.031(3) 0.037(3) 0.035(3) -0.009(2) -0.005(2) 0.000(2)
C7B 0.039(3) 0.030(3) 0.027(2) -0.003(2) -0.003(2) 0.002(2)
C7A 0.034(3) 0.032(2) 0.024(2) -0.0056(19) 0.003(2) 0.008(2)
C8B 0.032(3) 0.037(3) 0.028(2) -0.002(2) -0.003(2) 0.000(2)
C8A 0.032(3) 0.033(3) 0.030(2) -0.001(2) 0.003(2) 0.003(2)
C9B 0.039(3) 0.035(3) 0.030(3) 0.000(2) -0.001(2) -0.005(2)
C9A 0.038(3) 0.033(3) 0.034(3) 0.000(2) 0.009(2) 0.003(2)
C10A 0.033(3) 0.036(3) 0.025(2) -0.007(2) 0.003(2) 0.004(2)
C10B 0.032(3) 0.038(3) 0.033(3) -0.002(2) 0.001(2) -0.004(2)
C11B 0.032(3) 0.033(3) 0.034(3) -0.006(2) -0.007(2) 0.000(2)
C11A 0.043(3) 0.035(3) 0.026(2) 0.002(2) 0.002(2) 0.007(2)
C12B 0.037(3) 0.061(4) 0.040(3) 0.018(3) -0.001(2) -0.006(3)
C12A 0.029(3) 0.054(3) 0.034(3) 0.003(2) 0.005(2) 0.006(2)
C13A 0.032(3) 0.044(3) 0.039(3) 0.002(2) -0.004(2) -0.003(2)
C13B 0.047(3) 0.056(4) 0.060(4) 0.026(3) -0.016(3) -0.009(3)
C14A 0.040(3) 0.043(3) 0.029(3) 0.000(2) 0.001(2) 0.000(2)
C14B 0.049(4) 0.041(3) 0.069(4) 0.014(3) -0.026(3) -0.010(3)
C15A 0.037(3) 0.045(3) 0.039(3) 0.005(2) 0.002(2) 0.010(2)
C15B 0.049(4) 0.056(4) 0.064(4) -0.013(3) -0.012(3) 0.001(3)
C16A 0.052(4) 0.047(3) 0.046(3) 0.000(3) 0.005(3) 0.014(3)
C16B 0.070(5) 0.070(5) 0.091(6) -0.033(5) -0.022(4) 0.008(4)
C17A 0.069(4) 0.038(3) 0.054(4) -0.005(3) 0.010(3) 0.009(3)
C17B 0.089(6) 0.047(4) 0.112(7) -0.004(5) -0.039(5) 0.001(4)
C18A 0.051(4) 0.051(3) 0.048(3) -0.002(3) 0.000(3) -0.009(3)
C18B 0.067(5) 0.046(4) 0.098(6) 0.012(4) -0.032(4) -0.008(3)
C19A 0.032(3) 0.056(3) 0.043(3) 0.002(3) 0.004(2) 0.013(3)
C19B 0.055(4) 0.072(4) 0.033(3) 0.005(3) 0.004(3) -0.005(3)
C20A 0.053(4) 0.049(3) 0.036(3) 0.001(3) 0.002(3) 0.018(3)
C20B 0.037(3) 0.069(4) 0.033(3) -0.005(3) 0.003(2) -0.006(3)
C21A 0.035(3) 0.034(3) 0.029(3) -0.002(2) -0.004(2) 0.005(2)
C22A 0.032(3) 0.041(3) 0.028(3) 0.003(2) -0.002(2) -0.006(2)
C23A 0.049(3) 0.041(3) 0.034(3) 0.001(2) -0.006(2) 0.006(3)
C23B 0.032(3) 0.058(4) 0.039(3) -0.003(3) -0.007(2) 0.005(3)
C24A 0.055(4) 0.040(3) 0.051(3) 0.004(3) -0.011(3) 0.007(3)
C24B 0.046(3) 0.064(4) 0.030(3) -0.005(3) -0.005(2) -0.006(3)
C25A 0.047(3) 0.050(3) 0.038(3) 0.010(3) -0.012(3) -0.004(3)
C26A 0.090(5) 0.057(4) 0.053(4) -0.002(3) -0.019(4) 0.022(4)
C27A 0.119(8) 0.109(8) 0.112(8) -0.005(6) -0.024(6) -0.033(6)
C28A 0.093(7) 0.100(7) 0.119(8) -0.043(6) -0.015(6) 0.026(5)
C26B 0.048(3) 0.065(4) 0.041(3) -0.004(3) -0.011(3) 0.008(3)
C27B 0.062(4) 0.102(6) 0.061(4) -0.011(4) -0.005(4) 0.015(4)
C28B 0.096(7) 0.129(8) 0.104(7) 0.051(6) -0.030(6) -0.035(6)
Fe3 0.0267(3) 0.0265(3) 0.0271(3) -0.0022(3) -0.0004(3) -0.0010(3)
Fe4 0.0372(4) 0.0287(4) 0.0285(4) -0.0036(3) -0.0073(3) -0.0007(3)
O1C 0.038(2) 0.043(2) 0.0338(19) -0.0081(16) 0.0008(15) 0.0046(16)
O2C 0.0316(19) 0.050(2) 0.0338(19) -0.0036(16) 0.0044(15) 0.0035(16)
O3C 0.0289(18) 0.0269(16) 0.0335(18) 0.0015(14) -0.0013(14) -0.0020(14)
O4C 0.042(2) 0.0301(19) 0.050(2) 0.0024(17) 0.0002(17) 0.0065(16)
O5C 0.058(2) 0.0308(19) 0.043(2) -0.0013(16) -0.0146(19) -0.0018(17)
O6C 0.108(4) 0.042(2) 0.087(3) 0.019(2) -0.049(3) -0.006(3)
O7C 0.0304(18) 0.0338(18) 0.0270(17) -0.0054(14) -0.0033(14) -0.0004(14)
O8C 0.0381(19) 0.0313(18) 0.0301(18) -0.0027(14) 0.0030(15) 0.0014(15)
O9C 0.053(2) 0.040(2) 0.0306(19) -0.0016(16) -0.0011(17) -0.0086(17)
O10C 0.104(4) 0.058(3) 0.052(3) 0.012(2) 0.006(3) -0.007(3)
O11C 0.150(5) 0.041(3) 0.079(3) 0.011(2) 0.063(4) 0.029(3)
C26D 0.059(4) 0.037(3) 0.092(5) 0.001(3) 0.011(4) 0.009(3)
C27D 0.074(10) 0.068(11) 0.23(2) 0.069(13) -0.031(12) -0.015(9)
C27E 0.052(12) 0.057(11) 0.103(11) 0.016(9) 0.004(9) 0.009(9)
C28D 0.140(8) 0.053(4) 0.074(5) -0.002(4) 0.023(5) 0.027(5)
N1C 0.026(2) 0.028(2) 0.029(2) 0.0017(16) -0.0028(16) -0.0011(16)
N2C 0.026(2) 0.029(2) 0.032(2) 0.0026(17) 0.0033(17) -0.0028(16)
N3C 0.034(2) 0.031(2) 0.029(2) -0.0015(17) 0.0011(17) 0.0027(18)
N4C 0.037(2) 0.028(2) 0.035(2) -0.0066(18) -0.0097(19) 0.0026(18)
N5C 0.046(3) 0.032(2) 0.034(2) -0.0063(18) -0.0096(19) -0.0004(19)
N6C 0.031(2) 0.030(2) 0.039(2) 0.0025(18) -0.0020(18) -0.0046(17)
C1C 0.041(3) 0.044(3) 0.044(3) -0.017(3) -0.001(2) 0.004(2)
C1D 0.037(3) 0.052(3) 0.043(3) 0.001(3) 0.007(2) 0.002(3)
C2C 0.041(3) 0.030(3) 0.023(2) 0.002(2) -0.002(2) 0.005(2)
C2D 0.035(3) 0.036(3) 0.027(2) 0.007(2) 0.004(2) 0.005(2)
C3D 0.038(3) 0.034(3) 0.026(2) 0.006(2) -0.005(2) 0.001(2)
C3C 0.032(3) 0.030(2) 0.028(2) 0.005(2) -0.003(2) 0.003(2)
C4C 0.036(3) 0.029(2) 0.026(2) 0.005(2) 0.000(2) 0.006(2)
C4D 0.038(3) 0.030(2) 0.026(2) 0.002(2) 0.000(2) 0.005(2)
C5D 0.031(3) 0.033(3) 0.031(3) 0.005(2) 0.000(2) 0.001(2)
C5C 0.040(3) 0.030(3) 0.024(2) -0.001(2) -0.003(2) 0.002(2)
C6C 0.040(3) 0.035(3) 0.027(2) -0.003(2) -0.004(2) 0.002(2)
C6D 0.032(3) 0.032(3) 0.034(3) 0.003(2) -0.005(2) -0.001(2)
C7D 0.037(3) 0.026(2) 0.031(3) 0.002(2) -0.005(2) 0.000(2)
C7C 0.032(3) 0.032(2) 0.026(2) 0.002(2) 0.000(2) 0.003(2)
C8D 0.039(3) 0.031(3) 0.030(3) 0.000(2) -0.009(2) 0.002(2)
C8C 0.031(3) 0.028(2) 0.027(2) 0.0012(19) -0.003(2) -0.001(2)
C9C 0.032(3) 0.030(2) 0.028(2) 0.004(2) -0.004(2) -0.004(2)
C9D 0.041(3) 0.027(2) 0.039(3) -0.006(2) -0.014(2) 0.002(2)
C10C 0.030(3) 0.042(3) 0.034(3) -0.001(2) -0.004(2) -0.002(2)
C10D 0.040(3) 0.033(3) 0.040(3) -0.005(2) -0.012(2) -0.001(2)
C11C 0.042(3) 0.041(3) 0.028(3) -0.006(2) -0.006(2) -0.001(2)
C11D 0.037(3) 0.033(3) 0.042(3) -0.002(2) -0.007(2) -0.002(2)
C12C 0.027(2) 0.036(3) 0.033(3) -0.002(2) -0.003(2) -0.001(2)
C12D 0.041(3) 0.045(3) 0.043(3) -0.014(3) -0.016(2) 0.003(2)
C13D 0.051(3) 0.035(3) 0.035(3) -0.011(2) -0.002(2) -0.005(2)
C13C 0.029(3) 0.039(3) 0.043(3) 0.004(2) 0.004(2) -0.003(2)
C14D 0.033(3) 0.035(3) 0.047(3) -0.005(2) 0.001(2) -0.007(2)
C14C 0.038(3) 0.036(3) 0.029(3) -0.001(2) -0.003(2) -0.009(2)
C15C 0.045(3) 0.035(3) 0.031(3) -0.004(2) 0.001(2) 0.005(2)
C15D 0.033(3) 0.047(3) 0.048(3) 0.010(3) -0.006(2) -0.011(2)
C16C 0.064(4) 0.028(3) 0.033(3) -0.002(2) 0.000(3) 0.009(3)
C16D 0.057(4) 0.045(4) 0.088(5) 0.027(4) -0.018(4) -0.007(3)
C17C 0.067(4) 0.031(3) 0.037(3) -0.002(2) 0.001(3) -0.014(3)
C17D 0.078(5) 0.028(3) 0.102(6) 0.003(4) -0.021(4) -0.004(3)
C18C 0.046(3) 0.038(3) 0.040(3) 0.003(2) 0.000(2) -0.012(2)
C18D 0.050(3) 0.036(3) 0.071(4) -0.006(3) -0.007(3) -0.005(3)
C19D 0.084(5) 0.041(3) 0.038(3) 0.005(3) -0.024(3) -0.007(3)
C19C 0.032(3) 0.033(3) 0.040(3) -0.002(2) 0.004(2) 0.002(2)
C20C 0.035(3) 0.032(3) 0.027(2) -0.006(2) 0.003(2) 0.004(2)
C20D 0.067(4) 0.039(3) 0.058(4) 0.011(3) -0.021(3) -0.007(3)
C21C 0.051(3) 0.028(3) 0.032(3) 0.004(2) 0.002(2) -0.010(2)
C22C 0.068(4) 0.042(3) 0.034(3) -0.005(2) 0.014(3) -0.011(3)
C23C 0.080(5) 0.056(4) 0.049(4) 0.007(3) 0.005(3) 0.008(4)
C23D 0.109(6) 0.036(3) 0.070(5) -0.001(3) 0.051(4) 0.009(4)
C24C 0.095(6) 0.092(6) 0.039(4) 0.004(4) 0.028(4) -0.020(5)
C24D 0.157(9) 0.051(4) 0.111(7) 0.007(4) 0.094(7) 0.023(5)
C25C 0.148(9) 0.059(5) 0.085(6) -0.006(4) 0.066(6) 0.010(5)
C26C 0.068(4) 0.060(4) 0.057(4) -0.007(3) 0.003(3) -0.012(3)
C27C 0.085(5) 0.058(4) 0.060(4) 0.007(3) 0.000(4) 0.000(4)
C28C 0.085(6) 0.082(5) 0.093(6) 0.044(5) -0.013(5) -0.003(5)
Cl1A 0.0459(9) 0.0640(10) 0.0986(14) 0.0122(10) 0.0016(9) -0.0024(8)
O1A 0.074(4) 0.139(6) 0.114(5) -0.003(4) 0.004(3) 0.037(4)
O2A 0.062(3) 0.109(5) 0.165(6) 0.064(4) -0.006(3) -0.014(3)
O3A 0.191(8) 0.075(4) 0.132(6) -0.013(4) -0.027(5) -0.030(4)
O4A 0.055(3) 0.122(5) 0.149(5) 0.066(4) 0.001(3) 0.012(3)
Cl1B 0.0527(9) 0.0509(8) 0.0539(9) 0.0002(7) -0.0197(7) -0.0060(7)
O1B 0.061(3) 0.043(2) 0.085(3) -0.014(2) -0.006(2) 0.004(2)
O2B 0.063(3) 0.095(4) 0.059(3) -0.017(3) -0.017(2) 0.016(3)
O3B 0.064(3) 0.045(2) 0.106(4) 0.004(3) -0.016(3) 0.008(2)
O4B 0.049(3) 0.175(6) 0.082(3) -0.078(4) -0.004(3) -0.008(3)
O1M 0.060(3) 0.050(2) 0.058(3) -0.012(2) 0.020(2) -0.006(2)
C1M 0.052(4) 0.058(4) 0.083(5) -0.007(4) 0.011(3) -0.006(3)
O2M 0.108(5) 0.081(4) 0.095(4) 0.019(3) 0.031(4) 0.028(4)
C2M 0.136(8) 0.076(6) 0.075(6) 0.015(5) -0.008(5) 0.030(5)
O3M 0.079(3) 0.050(3) 0.104(4) -0.015(3) -0.023(3) 0.014(2)
C3M 0.059(4) 0.060(4) 0.129(7) -0.015(5) -0.032(5) 0.010(4)
C1S 0.122(7) 0.126(7) 0.126(8) -0.036(6) -0.009(7) 0.021(7)
Cl1S 0.1047(17) 0.0999(16) 0.0791(14) -0.0051(12) 0.0069(12) -0.0054(13)
Cl2S 0.216(4) 0.174(3) 0.154(3) 0.037(3) 0.044(3) 0.092(3)
C2S 0.120(10) 0.082(8) 0.062(9) 0.003(7) -0.023(9) 0.019(8)
Cl3S 0.069(2) 0.079(2) 0.061(2) 0.0199(17) -0.0220(15) -0.0036(17)
Cl4S 0.169(5) 0.100(4) 0.128(4) 0.010(3) 0.040(4) -0.047(4)
C4M 0.22(3) 0.28(4) 0.13(3) -0.02(2) -0.13(2) 0.13(3)
O4M 0.139(11) 0.049(6) 0.049(6) 0.005(5) 0.017(7) -0.062(7)
O1W 0.091(9) 0.167(13) 0.076(8) -0.030(8) -0.023(7) -0.008(9)

loop_
_atom_type_symbol
_atom_type_description
_atom_type_scat_dispersion_real
_atom_type_scat_dispersion_imag
_atom_type_scat_source
C C 0.0033 0.0016 'International Tables Vol C Tables 4.2.6.8 and 6.1.1.4'
H H 0.0000 0.0000 'International Tables Vol C Tables 4.2.6.8 and 6.1.1.4'
N N 0.0061 0.0033 'International Tables Vol C Tables 4.2.6.8 and 6.1.1.4'
O O 0.0106 0.0060 'International Tables Vol C Tables 4.2.6.8 and 6.1.1.4'
Cl Cl 0.1484 0.1585 'International Tables Vol C Tables 4.2.6.8 and 6.1.1.4'
Fe Fe 0.3463 0.8444 'International Tables Vol C Tables 4.2.6.8 and 6.1.1.4'

loop_
_geom_angle_atom_site_label_1
_geom_angle_atom_site_label_2
_geom_angle_atom_site_label_3
_geom_angle
O7 Fe1 O3 103.75(16)
O7 Fe1 O8 102.20(14)
O3 Fe1 O8 92.97(14)
O7 Fe1 N3 101.78(16)
O3 Fe1 N3 154.44(16)
O8 Fe1 N3 82.91(15)
O7 Fe1 N1 94.74(15)
O3 Fe1 N1 93.24(15)
O8 Fe1 N1 160.01(15)
N3 Fe1 N1 83.31(15)
O7 Fe1 N2 172.17(15)
O3 Fe1 N2 78.19(15)
O8 Fe1 N2 85.19(14)
N3 Fe1 N2 76.33(16)
N1 Fe1 N2 77.53(15)
O7 Fe2 O5 103.49(15)
O7 Fe2 O9 101.28(15)
O5 Fe2 O9 91.40(15)
O7 Fe2 N6 102.19(18)
O5 Fe2 N6 154.29(17)
O9 Fe2 N6 84.60(16)
O7 Fe2 N4 94.41(15)
O5 Fe2 N4 85.95(15)
O9 Fe2 N4 164.27(15)
N6 Fe2 N4 91.07(16)
O7 Fe2 N5 171.64(16)
O5 Fe2 N5 79.57(16)
O9 Fe2 N5 86.32(15)
N6 Fe2 N5 74.84(19)
N4 Fe2 N5 77.95(15)
C2A O1 C1A 117.1(4)
C3B O2 C1B 117.2(5)
C20A O3 Fe1 120.2(4)
C20B O5 Fe2 118.3(4)
Fe2 O7 Fe1 128.51(18)
C21A O8 Fe1 130.4(3)
C21A O9 Fe2 131.9(3)
C23A O10 C26A 117.5(5)
C23B O11 C26B 116.6(5)
C8A N1 C10A 119.2(4)
C8A N1 Fe1 122.4(3)
C10A N1 Fe1 117.4(3)
C13A N2 C19A 113.9(4)
C13A N2 C12A 112.4(4)
C19A N2 C12A 110.3(4)
C13A N2 Fe1 106.4(3)
C19A N2 Fe1 102.7(3)
C12A N2 Fe1 110.7(3)
C15A N3 C14A 118.8(5)
C15A N3 Fe1 124.0(4)
C14A N3 Fe1 117.2(3)
C8B N4 C9B 119.2(4)
C8B N4 Fe2 122.1(3)
C9B N4 Fe2 117.0(3)
C12B N5 C13B 110.1(4)
C12B N5 C19B 112.8(5)
C13B N5 C19B 112.3(5)
C12B N5 Fe2 110.6(3)
C13B N5 Fe2 107.0(3)
C19B N5 Fe2 103.7(3)
C15B N6 C14B 119.4(5)
C15B N6 Fe2 124.3(4)
C14B N6 Fe2 116.2(4)
O1 C2A C3A 124.5(5)
O1 C2A C3B 115.9(5)
C3A C2A C3B 119.6(5)
C3B C2B C4B 120.9(5)
C2A C3A C4A 120.2(5)
O2 C3B C2B 125.1(5)
O2 C3B C2A 115.0(5)
C2B C3B C2A 119.8(5)
C4B C4A C3A 120.2(5)
C4B C4A C5A 120.8(4)
C3A C4A C5A 118.9(5)
C4A C4B C2B 119.3(5)
C4A C4B C5B 121.6(5)
C2B C4B C5B 119.1(5)
C6A C5A C4A 177.4(5)
C6B C5B C4B 179.5(6)
C5A C6A C7A 177.5(5)
C5B C6B C7B 177.3(5)
C8B C7B C11B 117.5(4)
C8B C7B C6B 120.2(5)
C11B C7B C6B 122.3(4)
C11A C7A C8A 117.4(5)
C11A C7A C6A 122.5(4)
C8A C7A C6A 120.1(4)
N4 C8B C7B 123.0(5)
N1 C8A C7A 123.2(5)
N4 C9B C10B 121.4(5)
N4 C9B C12B 116.7(4)
C10B C9B C12B 121.9(5)
C10A C9A C11A 119.4(5)
N1 C10A C9A 121.0(5)
N1 C10A C12A 117.1(4)
C9A C10A C12A 121.8(5)
C9B C10B C11B 120.0(5)
C10B C11B C7B 119.0(5)
C7A C11A C9A 119.7(5)
N5 C12B C9B 113.7(4)
N2 C12A C10A 113.6(4)
N2 C13A C14A 110.7(4)
N5 C13B C14B 108.5(5)
N3 C14A C18A 121.0(5)
N3 C14A C13A 115.5(4)
C18A C14A C13A 123.4(5)
N6 C14B C18B 121.4(7)
N6 C14B C13B 115.7(5)
C18B C14B C13B 122.8(6)
N3 C15A C16A 123.5(5)
N6 C15B C16B 120.6(7)
C15A C16A C17A 117.9(5)
C17B C16B C15B 118.9(8)
C16A C17A C18A 119.8(6)
C18B C17B C16B 120.0(7)
C17A C18A C14A 119.0(6)
C17B C18B C14B 119.8(8)
N2 C19A C20A 110.0(4)
N5 C19B C20B 111.2(4)
O4 C20A O3 124.5(6)
O4 C20A C19A 120.1(5)
O3 C20A C19A 115.4(5)
O6 C20B O5 124.1(6)
O6 C20B C19B 118.1(5)
O5 C20B C19B 117.8(5)
O9 C21A O8 125.6(4)
O9 C21A C22A 117.0(4)
O8 C21A C22A 117.4(4)
C23B C22A C23A 118.8(5)
C23B C22A C21A 121.1(5)
C23A C22A C21A 120.1(4)
O10 C23A C24A 122.1(5)
O10 C23A C22A 117.1(4)
C24A C23A C22A 120.7(5)
O11 C23B C24B 121.6(5)
O11 C23B C22A 117.7(5)
C24B C23B C22A 120.4(5)
C23A C24A C25A 119.5(5)
C25A C24B C23B 119.5(5)
C24B C25A C24A 121.0(5)
O10 C26A C28A 105.1(7)
O10 C26A C27A 107.4(6)
C28A C26A C27A 110.8(7)
O11 C26B C27B 104.1(6)
O11 C26B C28B 106.6(6)
C27B C26B C28B 115.0(7)
O7C Fe3 O3C 103.67(14)
O7C Fe3 O8C 101.09(14)
O3C Fe3 O8C 92.83(13)
O7C Fe3 N1C 94.37(14)
O3C Fe3 N1C 93.04(14)
O8C Fe3 N1C 161.66(14)
O7C Fe3 N3C 103.04(15)
O3C Fe3 N3C 153.01(14)
O8C Fe3 N3C 85.79(14)
N1C Fe3 N3C 81.12(15)
O7C Fe3 N2C 172.91(14)
O3C Fe3 N2C 77.76(13)
O8C Fe3 N2C 85.71(14)
N1C Fe3 N2C 78.59(14)
N3C Fe3 N2C 75.25(14)
O7C Fe4 O5C 103.57(15)
O7C Fe4 O9C 101.85(15)
O5C Fe4 O9C 92.49(16)
O7C Fe4 N4C 93.85(15)
O5C Fe4 N4C 86.23(16)
O9C Fe4 N4C 164.09(15)
O7C Fe4 N6C 102.22(15)
O5C Fe4 N6C 154.15(15)
O9C Fe4 N6C 83.95(15)
N4C Fe4 N6C 90.31(15)
O7C Fe4 N5C 170.79(16)
O5C Fe4 N5C 79.83(15)
O9C Fe4 N5C 86.44(16)
N4C Fe4 N5C 77.72(16)
N6C Fe4 N5C 74.40(15)
C2C O1C C1C 116.7(4)
C2D O2C C1D 117.2(4)
C20C O3C Fe3 119.5(3)
C20D O5C Fe4 118.3(3)
Fe4 O7C Fe3 128.49(18)
C21C O8C Fe3 133.0(4)
C21C O9C Fe4 129.9(3)
C23C O10C C26C 115.7(6)
C23D O11C C26D 114.9(5)
O11C C26D C28D 105.9(6)
O11C C26D C27E 126.2(10)
C28D C26D C27E 118.5(9)
O11C C26D C27D 100.1(10)
C28D C26D C27D 106.7(10)
C27E C26D C27D 40.9(9)
C8C N1C C9C 119.1(4)
C8C N1C Fe3 122.3(3)
C9C N1C Fe3 116.8(3)
C13C N2C C19C 112.9(4)
C13C N2C C12C 111.8(4)
C19C N2C C12C 110.8(4)
C13C N2C Fe3 107.7(3)
C19C N2C Fe3 103.6(3)
C12C N2C Fe3 109.7(3)
C15C N3C C14C 118.8(4)
C15C N3C Fe3 124.4(3)
C14C N3C Fe3 116.5(3)
C9D N4C C8D 118.6(4)
C9D N4C Fe4 117.8(3)
C8D N4C Fe4 122.7(3)
C12D N5C C19D 113.0(5)
C12D N5C C13D 109.6(4)
C19D N5C C13D 112.8(4)
C12D N5C Fe4 110.7(3)
C19D N5C Fe4 103.7(3)
C13D N5C Fe4 106.7(3)
C15D N6C C14D 119.5(5)
C15D N6C Fe4 124.4(4)
C14D N6C Fe4 115.9(3)
O1C C2C C3C 124.9(4)
O1C C2C C2D 115.5(4)
C3C C2C C2D 119.6(4)
O2C C2D C3D 125.0(5)
O2C C2D C2C 115.5(4)
C3D C2D C2C 119.5(4)
C2D C3D C4D 121.6(5)
C2C C3C C4C 121.2(5)
C3C C4C C4D 119.5(4)
C3C C4C C5C 119.0(4)
C4D C4C C5C 121.4(4)
C3D C4D C4C 118.6(4)
C3D C4D C5D 120.2(4)
C4C C4D C5D 121.1(4)
C6D C5D C4D 179.8(6)
C6C C5C C4C 177.1(5)
C5C C6C C7C 176.0(5)
C5D C6D C7D 175.3(5)
C8D C7D C11D 116.7(4)
C8D C7D C6D 120.0(4)
C11D C7D C6D 123.3(5)
C8C C7C C11C 116.9(4)
C8C C7C C6C 119.7(4)
C11C C7C C6C 123.4(4)
N4C C8D C7D 123.8(5)
N1C C8C C7C 123.3(4)
N1C C9C C10C 121.8(5)
N1C C9C C12C 115.6(4)
C10C C9C C12C 122.4(4)
N4C C9D C10D 121.5(5)
N4C C9D C12D 116.5(5)
C10D C9D C12D 122.1(4)
C9C C10C C11C 119.2(5)
C9D C10D C11D 119.5(5)
C10C C11C C7C 119.7(5)
C10D C11D C7D 119.8(5)
N2C C12C C9C 113.7(4)
N5C C12D C9D 114.8(4)
N5C C13D C14D 109.1(4)
N2C C13C C14C 109.1(4)
N6C C14D C18D 121.1(5)
N6C C14D C13D 116.1(4)
C18D C14D C13D 122.8(5)
N3C C14C C18C 121.7(5)
N3C C14C C13C 115.5(4)
C18C C14C C13C 122.7(5)
N3C C15C C16C 122.6(5)
N6C C15D C16D 121.3(6)
C17C C16C C15C 118.0(5)
C17D C16D C15D 118.4(6)
C18C C17C C16C 119.7(5)
C18D C17D C16D 120.2(6)
C17C C18C C14C 119.1(5)
C17D C18D C14D 119.6(6)
N5C C19D C20D 111.0(5)
N2C C19C C20C 109.0(4)
O4C C20C O3C 124.8(5)
O4C C20C C19C 119.6(4)
O3C C20C C19C 115.6(4)
O6C C20D O5C 124.7(6)
O6C C20D C19D 118.1(5)
O5C C20D C19D 117.1(5)
O8C C21C O9C 125.4(5)
O8C C21C C22C 115.3(5)
O9C C21C C22C 119.3(5)
C23C C22C C23D 117.1(6)
C23C C22C C21C 123.0(6)
C23D C22C C21C 119.7(5)
C22C C23C O10C 117.4(6)
C22C C23C C24C 122.5(7)
O10C C23C C24C 119.8(6)
O11C C23D C24D 121.2(7)
O11C C23D C22C 118.4(5)
C24D C23D C22C 120.3(7)
C25C C24C C23C 118.6(7)
C25C C24D C23D 121.1(8)
C24D C25C C24C 120.1(8)
O10C C26C C28C 106.1(6)
O10C C26C C27C 107.4(6)
C28C C26C C27C 115.3(7)
O3A Cl1A O2A 113.9(5)
O3A Cl1A O4A 109.6(4)
O2A Cl1A O4A 109.7(4)
O3A Cl1A O1A 108.8(4)
O2A Cl1A O1A 106.9(4)
O4A Cl1A O1A 107.8(4)
O4B Cl1B O2B 110.0(3)
O4B Cl1B O1B 109.6(3)
O2B Cl1B O1B 113.8(3)
O4B Cl1B O3B 109.7(4)
O2B Cl1B O3B 107.3(3)
O1B Cl1B O3B 106.3(3)
Cl1S C1S Cl2S 112.2(7)
Cl3S C2S Cl4S 116.0(10)

loop_
_geom_bond_atom_site_label_1
_geom_bond_atom_site_label_2
_geom_bond_distance
Fe1 O7 1.787(3)
Fe1 O3 1.975(4)
Fe1 O8 2.041(3)
Fe1 N3 2.140(4)
Fe1 N1 2.156(4)
Fe1 N2 2.251(4)
Fe2 O7 1.787(3)
Fe2 O5 2.005(4)
Fe2 O9 2.039(3)
Fe2 N6 2.152(5)
Fe2 N4 2.152(4)
Fe2 N5 2.227(4)
O1 C2A 1.360(6)
O1 C1A 1.430(7)
O2 C3B 1.358(6)
O2 C1B 1.424(7)
O3 C20A 1.287(7)
O4 C20A 1.214(7)
O5 C20B 1.275(6)
O6 C20B 1.233(7)
O8 C21A 1.257(6)
O9 C21A 1.254(6)
O10 C23A 1.367(6)
O10 C26A 1.473(8)
O11 C23B 1.356(7)
O11 C26B 1.459(8)
N1 C8A 1.330(6)
N1 C10A 1.340(6)
N2 C13A 1.479(7)
N2 C19A 1.482(7)
N2 C12A 1.485(6)
N3 C15A 1.337(6)
N3 C14A 1.341(7)
N4 C8B 1.338(6)
N4 C9B 1.343(6)
N5 C12B 1.483(7)
N5 C13B 1.484(7)
N5 C19B 1.493(8)
N6 C15B 1.345(8)
N6 C14B 1.356(8)
C2A C3A 1.382(7)
C2A C3B 1.412(8)
C2B C3B 1.379(7)
C2B C4B 1.399(7)
C3A C4A 1.406(7)
C4A C4B 1.389(7)
C4A C5A 1.441(7)
C4B C5B 1.429(7)
C5A C6A 1.196(7)
C5B C6B 1.204(7)
C6A C7A 1.435(7)
C6B C7B 1.434(7)
C7B C8B 1.385(7)
C7B C11B 1.404(7)
C7A C11A 1.378(7)
C7A C8A 1.387(7)
C9B C10B 1.376(7)
C9B C12B 1.502(7)
C9A C10A 1.382(7)
C9A C11A 1.383(7)
C10A C12A 1.505(7)
C10B C11B 1.379(7)
C13A C14A 1.518(7)
C13B C14B 1.506(9)
C14A C18A 1.387(8)
C14B C18B 1.375(9)
C15A C16A 1.365(8)
C15B C16B 1.416(10)
C16A C17A 1.373(9)
C16B C17B 1.367(12)
C17A C18A 1.380(8)
C17B C18B 1.363(12)
C19A C20A 1.522(8)
C19B C20B 1.506(9)
C21A C22A 1.504(7)
C22A C23B 1.390(7)
C22A C23A 1.398(7)
C23A C24A 1.376(8)
C23B C24B 1.390(7)
C24A C25A 1.380(8)
C24B C25A 1.374(8)
C26A C28A 1.475(11)
C26A C27A 1.506(11)
C26B C27B 1.467(9)
C26B C28B 1.506(10)
Fe3 O7C 1.787(3)
Fe3 O3C 2.001(3)
Fe3 O8C 2.006(3)
Fe3 N1C 2.142(4)
Fe3 N3C 2.178(4)
Fe3 N2C 2.231(4)
Fe4 O7C 1.785(3)
Fe4 O5C 2.007(4)
Fe4 O9C 2.041(4)
Fe4 N4C 2.150(4)
Fe4 N6C 2.165(4)
Fe4 N5C 2.229(4)
O1C C2C 1.360(6)
O1C C1C 1.428(6)
O2C C2D 1.360(6)
O2C C1D 1.426(6)
O3C C20C 1.287(6)
O4C C20C 1.225(6)
O5C C20D 1.274(7)
O6C C20D 1.232(7)
O8C C21C 1.249(6)
O9C C21C 1.255(6)
O10C C23C 1.371(8)
O10C C26C 1.464(8)
O11C C23D 1.374(8)
O11C C26D 1.442(7)
C26D C28D 1.469(9)
C26D C27E 1.490(13)
C26D C27D 1.547(13)
N1C C8C 1.323(6)
N1C C9C 1.343(6)
N2C C13C 1.482(6)
N2C C19C 1.485(6)
N2C C12C 1.488(6)
N3C C15C 1.330(6)
N3C C14C 1.344(6)
N4C C9D 1.340(6)
N4C C8D 1.345(6)
N5C C12D 1.470(7)
N5C C19D 1.483(7)
N5C C13D 1.487(6)
N6C C15D 1.336(7)
N6C C14D 1.351(6)
C2C C3C 1.374(7)
C2C C2D 1.410(7)
C2D C3D 1.378(7)
C3D C4D 1.396(7)
C3C C4C 1.396(7)
C4C C4D 1.410(7)
C4C C5C 1.430(7)
C4D C5D 1.436(7)
C5D C6D 1.190(7)
C5C C6C 1.198(7)
C6C C7C 1.427(7)
C6D C7D 1.440(7)
C7D C8D 1.381(7)
C7D C11D 1.396(7)
C7C C8C 1.390(6)
C7C C11C 1.395(7)
C9C C10C 1.369(7)
C9C C12C 1.518(7)
C9D C10D 1.378(8)
C9D C12D 1.505(7)
C10C C11C 1.378(7)
C10D C11D 1.383(7)
C13D C14D 1.488(8)
C13C C14C 1.509(7)
C14D C18D 1.389(8)
C14C C18C 1.381(7)
C15C C16C 1.388(7)
C15D C16D 1.400(8)
C16C C17C 1.381(8)
C16D C17D 1.380(10)
C17C C18C 1.369(8)
C17D C18D 1.350(9)
C19D C20D 1.524(8)
C19C C20C 1.524(7)
C21C C22C 1.518(8)
C22C C23C 1.357(8)
C22C C23D 1.405(9)
C23C C24C 1.406(10)
C23D C24D 1.387(9)
C24C C25C 1.373(12)
C24D C25C 1.349(11)
C26C C28C 1.481(10)
C26C C27C 1.490(9)
Cl1A O3A 1.385(6)
Cl1A O2A 1.389(5)
Cl1A O4A 1.423(5)
Cl1A O1A 1.424(5)
Cl1B O4B 1.358(5)
Cl1B O2B 1.386(4)
Cl1B O1B 1.413(4)
Cl1B O3B 1.446(4)
O1M C1M 1.394(7)
O2M C2M 1.422(9)
O3M C3M 1.395(7)
C1S Cl1S 1.713(9)
C1S Cl2S 1.727(10)
C2S Cl3S 1.757(13)
C2S Cl4S 1.793(14)
C4M O4M 1.455(17)

loop_
_geom_hbond_atom_site_label_D
_geom_hbond_atom_site_label_H
_geom_hbond_atom_site_label_A
_geom_hbond_distance_DH
_geom_hbond_distance_HA
_geom_hbond_distance_DA
_geom_hbond_angle_DHA
O1M H1M O4C 0.84 1.94 2.777(6) 172.1
O3M H3M O6C 0.84 1.84 2.652(6) 163.0
O2M H2M O6 0.84 1.88 2.691(8) 162.9
